data_9012952
loop_
_publ_author_name
'Allan, D. R.'
'Nelmes, R. J.'

_publ_section_title
;The structural pressure dependence of potassium titanyl phosphate (KTP) to 8
 GPa Sample: P = 8.2 GPa
;
_journal_name_full 'Journal of Physics: Condensed Matter'
_journal_page_first 2337
_journal_page_last 2363
_journal_paper_doi 10.1088/0953-8984/8/14/010
_journal_volume 8
_journal_year 1996
_chemical_formula_structural KTiOPO4:
_chemical_formula_sum 'K O5 P Ti'
_space_group_IT_number 33
_symmetry_space_group_name_Hall 'P 2c -2n'
_symmetry_space_group_name_H-M 'P n a 21'
_cell_angle_alpha 90
_cell_angle_beta 90
_cell_angle_gamma 90
_cell_formula_units_Z 8
_cell_length_a 12.387
_cell_length_b 6.311
_cell_length_c 9.966
_cell_volume 779.086
_database_code_amcsd 0013282
_diffrn_ambient_pressure 8.2e+06
_exptl_crystal_density_diffrn 3.375
_cod_original_formula_sum 'K Ti P O5'
_cod_database_code 9012952
_amcsd_formula_title KTiOPO4:

loop_
_space_group_symop_operation_xyz
x,y,z
1/2+x,1/2-y,z
1/2-x,1/2+y,1/2+z
-x,-y,1/2+z

loop_
_atom_site_label
_atom_site_fract_x
_atom_site_fract_y
_atom_site_fract_z
_atom_site_type_symbol
_atom_site_attached_hydrogens
K1 0.39690 0.77660 0.63210 K 0
K2 0.11440 0.69990 0.86500 K 0
Ti1 0.37160 0.48900 -0.00040 Ti 0
Ti2 0.28390 0.25530 0.72210 Ti 0
P1 0.53240 0.31990 0.76380 P 0
P2 0.17930 0.47910 0.47780 P 0
O1 0.52080 0.41440 0.90380 O 0
O2 0.54380 0.50380 0.66270 O 0
O3 0.43750 0.17950 0.71650 O 0
O4 0.63350 0.18330 0.75830 O 0
O5 0.09730 0.29670 0.47260 O 0
O6 0.12330 0.67730 0.52920 O 0
O7 0.22720 0.50850 0.33150 O 0
O8 0.27820 0.43630 0.56520 O 0
OT1 0.18310 0.97260 0.32370 O 0
OT2 0.25090 0.03700 0.57400 O 0

loop_
_cod_changelog_entry_id
_cod_changelog_entry_author
_cod_changelog_entry_date
_cod_changelog_entry_text
1
;cod-tools version 3.8.0
Id: cif_guess_AMCSD_atom_types 9581 2023-05-17 12:35:41Z saulius
;
2023-05-23T09:25:29+03:00
;Derived atom types and hydrogen counts
from atom names that follow the AMCSD naming convention
(Wat == water, O-H == hydroxyl).
;

loop_
_cod_related_entry_id
_cod_related_entry_database
_cod_related_entry_code
1 AMCSD 0013282
